data_7001876
loop_
_publ_author_name
'Biswas, Shyam'
'Grzywa, Maciej'
'Nayek, Hari Pada'
'Dehnen, Stefanie'
'Senkovska, Irena'
'Kaskel, Stefan'
'Volkmer, Dirk'

_publ_section_title
;
 A cubic coordination framework constructed from benzobistriazolate
 ligands and zinc ions having selective gas sorption properties
;
_journal_issue 33
_journal_name_full 'Dalton Transactions'
_journal_page_first 6487
_journal_page_last 6495
_journal_paper_doi 10.1039/b904280f
_journal_year 2009
_chemical_formula_moiety 'C18 Cl4 N18 Zn5'
_chemical_formula_sum 'C18 Cl4 N18 Zn5'
_chemical_formula_weight 937.03
_chemical_name_systematic
;
?
;
_space_group_IT_number 225
_symmetry_cell_setting cubic
_symmetry_space_group_name_Hall '-F 4 2 3'
_symmetry_space_group_name_H-M 'F m -3 m'
_atom_sites_solution_primary direct
_atom_sites_solution_secondary difmap
_audit_creation_method SHELXL-97
_cell_angle_alpha 90.00
_cell_angle_beta 90.00
_cell_angle_gamma 90.00
_cell_formula_units_Z 8
_cell_length_a 21.6265(9)
_cell_length_b 21.6265(9)
_cell_length_c 21.6265(9)
_cell_measurement_temperature 623(2)
_cell_volume 10114.8(7)
_computing_cell_refinement PROSZKI
_computing_data_collection 'Diffractometer software'
_computing_molecular_graphics 'Mercury 1.4.2'
_computing_publication_material 'DIAMOND 3.0'
_computing_structure_refinement Jana200
_computing_structure_solution EXPO2004
_diffrn_ambient_temperature 623(2)
_diffrn_measurement_device_type 'Philips X'Pert PRO'
_diffrn_radiation_monochromator graphite
_diffrn_radiation_source 'fine-focus sealed tube'
_diffrn_radiation_type CuK\a
_diffrn_radiation_wavelength 1.54178
_exptl_absorpt_coefficient_mu 4.933
_exptl_absorpt_process_details '(Jana2000; Petricek, Dusek & Palatinus, 2000)'
_exptl_crystal_density_diffrn 1.2303
_exptl_crystal_density_method 'not measured'
_exptl_crystal_F_000 3619
_pd_meas_2theta_range_inc 0.02
_pd_meas_2theta_range_max 79.960
_pd_meas_2theta_range_min 5.020
_pd_meas_number_of_points 3748
_pd_proc_2theta_range_inc 0.02
_pd_proc_2theta_range_max 79.96
_pd_proc_2theta_range_min 5.02
_pd_proc_ls_pref_orient_corr 'March & Dollase'
_pd_proc_ls_profile_function Pseudo-Voigt
_pd_proc_ls_prof_R_factor 0.0903
_pd_proc_ls_prof_wR_expected 0.0357
_pd_proc_ls_prof_wR_factor 0.1367
_refine_ls_extinction_method none
_refine_ls_matrix_type full
_refine_ls_R_factor_all 0.1400
_refine_ls_R_factor_gt 0.1062
_refine_ls_shift/su_max 0.0474
_refine_ls_shift/su_mean 0.0231
_refine_ls_structure_factor_coef Fsqd
_refine_ls_weighting_details 'calc w=1/[\s(Y\i)]'
_refine_ls_weighting_scheme sigma
_refine_ls_wR_factor_gt 0.0881
_refine_ls_wR_factor_ref 0.0881
_reflns_threshold_expression >2sigma(I)
_cod_data_source_file b904280f.txt
_cod_data_source_block MFU-4_powder
_cod_original_cell_volume 10114.9(4)
_cod_database_code 7001876

loop_
_symmetry_equiv_pos_site_id
_symmetry_equiv_pos_as_xyz
1 x,y,z
2 -y,x,z
3 x,-y,-z
4 z,x,y
5 -x,-y,z
6 y,x,-z
7 -x,z,y
8 y,-x,z
9 -x,y,-z
10 -z,-x,y
11 -y,-x,-z
12 x,-z,y
13 z,-x,-y
14 x,z,-y
15 -z,x,-y
16 -x,-z,-y
17 z,-y,x
18 y,z,x
19 -z,y,x
20 -y,-z,x
21 z,y,-x
22 -y,z,-x
23 -z,-y,-x
24 y,-z,-x
25 -x,-y,-z
26 y,-x,-z
27 -x,y,z
28 -z,-x,-y
29 x,y,-z
30 -y,-x,z
31 x,-z,-y
32 -y,x,-z
33 x,-y,z
34 z,x,-y
35 y,x,z
36 -x,z,-y
37 -z,x,y
38 -x,-z,y
39 z,-x,y
40 x,z,y
41 -z,y,-x
42 -y,-z,-x
43 z,-y,-x
44 y,z,-x
45 -z,-y,x
46 y,-z,x
47 z,y,x
48 -y,z,x
49 x,1/2+y,1/2+z
50 -y,1/2+x,1/2+z
51 x,1/2-y,1/2-z
52 z,1/2+x,1/2+y
53 -x,1/2-y,1/2+z
54 y,1/2+x,1/2-z
55 -x,1/2+z,1/2+y
56 y,1/2-x,1/2+z
57 -x,1/2+y,1/2-z
58 -z,1/2-x,1/2+y
59 -y,1/2-x,1/2-z
60 x,1/2-z,1/2+y
61 z,1/2-x,1/2-y
62 x,1/2+z,1/2-y
63 -z,1/2+x,1/2-y
64 -x,1/2-z,1/2-y
65 z,1/2-y,1/2+x
66 y,1/2+z,1/2+x
67 -z,1/2+y,1/2+x
68 -y,1/2-z,1/2+x
69 z,1/2+y,1/2-x
70 -y,1/2+z,1/2-x
71 -z,1/2-y,1/2-x
72 y,1/2-z,1/2-x
73 -x,1/2-y,1/2-z
74 y,1/2-x,1/2-z
75 -x,1/2+y,1/2+z
76 -z,1/2-x,1/2-y
77 x,1/2+y,1/2-z
78 -y,1/2-x,1/2+z
79 x,1/2-z,1/2-y
80 -y,1/2+x,1/2-z
81 x,1/2-y,1/2+z
82 z,1/2+x,1/2-y
83 y,1/2+x,1/2+z
84 -x,1/2+z,1/2-y
85 -z,1/2+x,1/2+y
86 -x,1/2-z,1/2+y
87 z,1/2-x,1/2+y
88 x,1/2+z,1/2+y
89 -z,1/2+y,1/2-x
90 -y,1/2-z,1/2-x
91 z,1/2-y,1/2-x
92 y,1/2+z,1/2-x
93 -z,1/2-y,1/2+x
94 y,1/2-z,1/2+x
95 z,1/2+y,1/2+x
96 -y,1/2+z,1/2+x
97 1/2+x,y,1/2+z
98 1/2-y,x,1/2+z
99 1/2+x,-y,1/2-z
100 1/2+z,x,1/2+y
101 1/2-x,-y,1/2+z
102 1/2+y,x,1/2-z
103 1/2-x,z,1/2+y
104 1/2+y,-x,1/2+z
105 1/2-x,y,1/2-z
106 1/2-z,-x,1/2+y
107 1/2-y,-x,1/2-z
108 1/2+x,-z,1/2+y
109 1/2+z,-x,1/2-y
110 1/2+x,z,1/2-y
111 1/2-z,x,1/2-y
112 1/2-x,-z,1/2-y
113 1/2+z,-y,1/2+x
114 1/2+y,z,1/2+x
115 1/2-z,y,1/2+x
116 1/2-y,-z,1/2+x
117 1/2+z,y,1/2-x
118 1/2-y,z,1/2-x
119 1/2-z,-y,1/2-x
120 1/2+y,-z,1/2-x
121 1/2-x,-y,1/2-z
122 1/2+y,-x,1/2-z
123 1/2-x,y,1/2+z
124 1/2-z,-x,1/2-y
125 1/2+x,y,1/2-z
126 1/2-y,-x,1/2+z
127 1/2+x,-z,1/2-y
128 1/2-y,x,1/2-z
129 1/2+x,-y,1/2+z
130 1/2+z,x,1/2-y
131 1/2+y,x,1/2+z
132 1/2-x,z,1/2-y
133 1/2-z,x,1/2+y
134 1/2-x,-z,1/2+y
135 1/2+z,-x,1/2+y
136 1/2+x,z,1/2+y
137 1/2-z,y,1/2-x
138 1/2-y,-z,1/2-x
139 1/2+z,-y,1/2-x
140 1/2+y,z,1/2-x
141 1/2-z,-y,1/2+x
142 1/2+y,-z,1/2+x
143 1/2+z,y,1/2+x
144 1/2-y,z,1/2+x
145 1/2+x,1/2+y,z
146 1/2-y,1/2+x,z
147 1/2+x,1/2-y,-z
148 1/2+z,1/2+x,y
149 1/2-x,1/2-y,z
150 1/2+y,1/2+x,-z
151 1/2-x,1/2+z,y
152 1/2+y,1/2-x,z
153 1/2-x,1/2+y,-z
154 1/2-z,1/2-x,y
155 1/2-y,1/2-x,-z
156 1/2+x,1/2-z,y
157 1/2+z,1/2-x,-y
158 1/2+x,1/2+z,-y
159 1/2-z,1/2+x,-y
160 1/2-x,1/2-z,-y
161 1/2+z,1/2-y,x
162 1/2+y,1/2+z,x
163 1/2-z,1/2+y,x
164 1/2-y,1/2-z,x
165 1/2+z,1/2+y,-x
166 1/2-y,1/2+z,-x
167 1/2-z,1/2-y,-x
168 1/2+y,1/2-z,-x
169 1/2-x,1/2-y,-z
170 1/2+y,1/2-x,-z
171 1/2-x,1/2+y,z
172 1/2-z,1/2-x,-y
173 1/2+x,1/2+y,-z
174 1/2-y,1/2-x,z
175 1/2+x,1/2-z,-y
176 1/2-y,1/2+x,-z
177 1/2+x,1/2-y,z
178 1/2+z,1/2+x,-y
179 1/2+y,1/2+x,z
180 1/2-x,1/2+z,-y
181 1/2-z,1/2+x,y
182 1/2-x,1/2-z,y
183 1/2+z,1/2-x,y
184 1/2+x,1/2+z,y
185 1/2-z,1/2+y,-x
186 1/2-y,1/2-z,-x
187 1/2+z,1/2-y,-x
188 1/2+y,1/2+z,-x
189 1/2-z,1/2-y,x
190 1/2+y,1/2-z,x
191 1/2+z,1/2+y,x
192 1/2-y,1/2+z,x

loop_
_atom_site_label
_atom_site_type_symbol
_atom_site_fract_x
_atom_site_fract_y
_atom_site_fract_z
_atom_site_U_iso_or_equiv
_atom_site_adp_type
_atom_site_occupancy
_atom_site_symmetry_multiplicity
_atom_site_calc_flag
_atom_site_refinement_flags
_atom_site_disorder_assembly
_atom_site_disorder_group
Zn1 Zn 0.2500 0.2500 0.2500 0.128(4) Uiso 1 8 d . . .
Zn2 Zn 0.3443(2) 0.3443(2) 0.3443(2) 0.128(4) Uiso 1 32 d . . .
Cl Cl 0.4062(4) 0.4062(4) 0.4062(4) 0.09(1) Uiso 1 32 d . . .
N1 N 0.2881(5) 0.3816(7) 0.2881(5) 0.16(2) Uiso 1 96 d . . .
N2 N 0.25 0.3559(9) 0.25 0.16(2) Uiso 1 48 d . . .
C1 C 0.2998(10) 0.5 0.2998(10) 0.14(2) Uiso 1 48 d . . .
C2 C 0.2752(8) 0.4461(8) 0.2752(8) 0.14(2) Uiso 1 96 d . . .

loop_
_atom_type_symbol
_atom_type_description
_atom_type_scat_dispersion_real
_atom_type_scat_dispersion_imag
_atom_type_scat_source
C C 0.0033 0.0016 'International Tables Vol C Tables 4.2.6.8 and 6.1.1.4'
N N 0.0061 0.0033 'International Tables Vol C Tables 4.2.6.8 and 6.1.1.4'
Cl Cl 0.1484 0.1585 'International Tables Vol C Tables 4.2.6.8 and 6.1.1.4'
Zn Zn 0.2839 1.4301 'International Tables Vol C Tables 4.2.6.8 and 6.1.1.4'

loop_
_geom_angle_atom_site_label_1
_geom_angle_atom_site_label_2
_geom_angle_atom_site_label_3
_geom_angle_site_symmetry_1
_geom_angle_site_symmetry_2
_geom_angle_site_symmetry_3
_geom_angle
_geom_angle_publ_flag
N2 Zn1 N2 . . 74_555 90 yes
N2 Zn1 N2 . . 51_555 180 yes
N2 Zn1 N2 . . 4_555 90 yes
N2 Zn1 N2 . . 174_555 90 yes
N2 Zn1 N2 . . 79_555 90 yes
N2 Zn1 N2 74_555 . . 90 yes
N2 Zn1 N2 74_555 . 51_555 90 yes
N2 Zn1 N2 74_555 . 4_555 90 yes
N2 Zn1 N2 74_555 . 174_555 180 yes
N2 Zn1 N2 74_555 . 79_555 90 yes
N2 Zn1 N2 51_555 . . 180 yes
N2 Zn1 N2 51_555 . 74_555 90 yes
N2 Zn1 N2 51_555 . 4_555 90 yes
N2 Zn1 N2 51_555 . 174_555 90 yes
N2 Zn1 N2 51_555 . 79_555 90 yes
N2 Zn1 N2 4_555 . . 90 yes
N2 Zn1 N2 4_555 . 74_555 90 yes
N2 Zn1 N2 4_555 . 51_555 90 yes
N2 Zn1 N2 4_555 . 174_555 90 yes
N2 Zn1 N2 4_555 . 79_555 180 yes
N2 Zn1 N2 174_555 . . 90 yes
N2 Zn1 N2 174_555 . 74_555 180 yes
N2 Zn1 N2 174_555 . 51_555 90 yes
N2 Zn1 N2 174_555 . 4_555 90 yes
N2 Zn1 N2 174_555 . 79_555 90 yes
N2 Zn1 N2 79_555 . . 90 yes
N2 Zn1 N2 79_555 . 74_555 90 yes
N2 Zn1 N2 79_555 . 51_555 90 yes
N2 Zn1 N2 79_555 . 4_555 180 yes
N2 Zn1 N2 79_555 . 174_555 90 yes
Cl Zn2 N1 . . . 119.5(5) yes
Cl Zn2 N1 . . 4_555 119.5(5) yes
Cl Zn2 N1 . . 35_555 119.5(5) yes
Cl Zn2 N2 . . . 139.7(5) yes
Cl Zn2 N2 . . 74_555 139.7(5) yes
Cl Zn2 N2 . . 4_555 139.7(5) yes
N1 Zn2 N1 . . 4_555 97.8(6) yes
N1 Zn2 N1 . . 35_555 97.8(6) yes
N1 Zn2 N2 . . . 20.2(6) yes
N1 Zn2 N2 . . 74_555 84.5(5) yes
N1 Zn2 N2 . . 4_555 84.5(5) yes
N1 Zn2 N1 4_555 . . 97.8(6) yes
N1 Zn2 N1 4_555 . 35_555 97.8(6) yes
N1 Zn2 N2 4_555 . . 84.5(5) yes
N1 Zn2 N2 4_555 . 74_555 84.5(5) yes
N1 Zn2 N2 4_555 . 4_555 20.2(6) yes
N1 Zn2 N1 35_555 . . 97.8(6) yes
N1 Zn2 N1 35_555 . 4_555 97.8(6) yes
N1 Zn2 N2 35_555 . . 84.5(5) yes
N1 Zn2 N2 35_555 . 74_555 20.2(6) yes
N1 Zn2 N2 35_555 . 4_555 84.5(5) yes
N2 Zn2 N2 . . 74_555 68.1(4) yes
N2 Zn2 N2 . . 4_555 68.1(4) yes
N2 Zn2 N2 74_555 . . 68.1(4) yes
N2 Zn2 N2 74_555 . 4_555 68.1(4) yes
N2 Zn2 N2 4_555 . . 68.1(4) yes
N2 Zn2 N2 4_555 . 74_555 68.1(4) yes
Zn2 N1 N1 . . 105_555 154.8(9) yes
Zn2 N1 N2 . . . 129.3(13) yes
Zn2 N1 C1 . . . 107.3(7) yes
Zn2 N1 C2 . . . 131.1(11) yes
Zn2 N1 C2 . . 105_555 169.4(9) yes
N1 N1 N1 4_555 . 105_555 120.0(7) yes
N1 N1 N1 4_555 . 35_555 60.0(4) yes
N1 N1 N2 4_555 . . 98.5(10) yes
N1 N1 C1 4_555 . . 129.2(7) yes
N1 N1 C2 4_555 . . 144.8(10) yes
N1 N1 C2 4_555 . 105_555 145.0(7) yes
N1 N1 N1 105_555 . 4_555 120.0(7) yes
N1 N1 N1 105_555 . 35_555 120.0(7) yes
N1 N1 C1 105_555 . . 97.9(8) yes
N1 N1 C2 105_555 . . 74.1(9) yes
N1 N1 N1 35_555 . 4_555 60.0(4) yes
N1 N1 N1 35_555 . 105_555 120.0(7) yes
N1 N1 N2 35_555 . . 98.5(10) yes
N1 N1 C1 35_555 . . 129.2(7) yes
N1 N1 C2 35_555 . . 144.8(10) yes
N1 N1 C2 35_555 . 105_555 145.0(7) yes
N2 N1 C1 . . . 123.4(12) yes
N2 N1 C2 . . . 99.6(13) yes
N2 N1 C2 . . 105_555 61.2(10) yes
C1 N1 C2 . . 105_555 62.1(7) yes
Zn1 N2 Zn2 . . . 85.0(4) yes
Zn1 N2 Zn2 . . 128_555 85.0(4) yes
Zn1 N2 N1 . . . 115.5(10) yes
Zn1 N2 N1 . . 105_555 115.5(10) yes
Zn1 N2 C2 . . . 158.5(5) yes
Zn1 N2 C2 . . 105_555 158.5(5) yes
Zn2 N2 Zn2 . . 128_555 170.0(8) yes
Zn2 N2 N1 . . 105_555 159.5(13) yes
Zn2 N2 C2 . . . 73.5(5) yes
Zn2 N2 C2 . . 105_555 116.5(8) yes
Zn2 N2 Zn2 128_555 . . 170.0(8) yes
Zn2 N2 N1 128_555 . . 159.5(13) yes
Zn2 N2 C2 128_555 . . 116.5(8) yes
Zn2 N2 C2 128_555 . 105_555 73.5(5) yes
N1 N2 N1 . . 105_555 129.0(18) yes
N1 N2 C2 . . 105_555 86.0(13) yes
N1 N2 N1 105_555 . . 129.0(18) yes
N1 N2 C2 105_555 . . 86.0(13) yes
N1 C1 N1 . . 33_565 164.2(10) yes
N1 C1 C2 . . 121_565 109.1(8) yes
N1 C1 C2 . . 105_555 55.1(5) yes
N1 C1 C2 . . 33_565 139.3(14) yes
N1 C1 N1 33_565 . . 164.2(10) yes
N1 C1 C2 33_565 . . 139.3(14) yes
N1 C1 C2 33_565 . 121_565 55.1(5) yes
N1 C1 C2 33_565 . 105_555 109.1(8) yes
C2 C1 C2 . . 121_565 84.1(13) yes
C2 C1 C2 . . 33_565 114.3(18) yes
C2 C1 C2 121_565 . . 84.1(13) yes
C2 C1 C2 121_565 . 105_555 54.0(7) yes
C2 C1 C2 105_555 . 121_565 54.0(7) yes
C2 C1 C2 105_555 . 33_565 84.1(13) yes
C2 C1 C2 33_565 . . 114.3(18) yes
C2 C1 C2 33_565 . 105_555 84.1(13) yes
N1 C2 N1 . . 105_555 70.1(9) yes
N1 C2 C1 . . . 131.3(15) yes
N1 C2 C1 . . 121_565 132.9(11) yes
N1 C2 C2 . . 121_565 162.5(12) yes
N1 C2 C2 . . 105_555 105.9(13) yes
N1 C2 C2 . . 33_565 164.1(13) yes
N1 C2 N1 105_555 . . 70.1(9) yes
N1 C2 C1 105_555 . . 158.6(14) yes
N1 C2 C1 105_555 . 121_565 62.7(6) yes
N1 C2 C2 105_555 . 121_565 92.4(7) yes
N1 C2 C2 105_555 . 33_565 125.8(9) yes
N2 C2 C1 . . . 168.7(14) yes
N2 C2 C1 . . 121_565 95.5(7) yes
N2 C2 C2 . . 121_565 125.1(8) yes
N2 C2 C2 . . 105_555 68.5(9) yes
N2 C2 C2 . . 33_565 158.5(10) yes
C1 C2 C1 . . 121_565 95.9(12) yes
C1 C2 C2 . . 121_565 66.2(11) yes
C1 C2 C2 . . 105_555 122.8(15) yes
C1 C2 C1 121_565 . . 95.9(12) yes
C1 C2 C2 121_565 . 33_565 63.0(6) yes
C2 C2 C2 121_565 . 105_555 56.6(9) yes
C2 C2 C2 105_555 . 121_565 56.6(9) yes
C2 C2 C2 105_555 . 33_565 90 yes
C2 C2 C2 33_565 . 105_555 90 yes

loop_
_geom_bond_atom_site_label_1
_geom_bond_atom_site_label_2
_geom_bond_site_symmetry_1
_geom_bond_site_symmetry_2
_geom_bond_distance
_geom_bond_publ_flag
Zn1 N2 . . 2.289(20) yes
Zn1 N2 . 74_555 2.289(20) yes
Zn1 N2 . 51_555 2.289(20) yes
Zn1 N2 . 4_555 2.289(20) yes
Zn1 N2 . 174_555 2.289(20) yes
Zn1 N2 . 79_555 2.289(20) yes
Zn2 Cl . . 2.319(10) yes
Zn2 N1 . . 1.896(13) yes
Zn2 N1 . 4_555 1.896(13) yes
Zn2 N1 . 35_555 1.896(13) yes
Zn2 N2 . . 2.893(5) yes
Zn2 N2 . 74_555 2.893(5) yes
Zn2 N2 . 4_555 2.893(5) yes
N1 N1 . 4_555 2.858(19) yes
N1 N1 . 105_555 2.332(15) yes
N1 N1 . 35_555 2.858(19) yes
N1 N2 . . 1.292(14) yes
N1 C1 . . 2.584(15) yes
N1 C2 . . 1.45(2) yes
N1 C2 . 105_555 2.38(2) yes
N2 C2 . . 2.10(3) yes
N2 C2 . 105_555 2.10(3) yes
C1 C2 . . 1.39(2) yes
C1 C2 . 33_565 1.39(2) yes
C2 C2 . 105_555 1.54(2) yes
